data_4100515
_journal_name_full 'Journal of the American Chemical Society'
_journal_paper_doi 10.1021/ja052081a
_journal_year 2005
_chemical_formula_sum 'C52 H60 Cu N12 O12 S'
_chemical_formula_weight 1140.72
_space_group_IT_number 85
_symmetry_cell_setting tetragonal
_symmetry_space_group_name_Hall '-P 4a'
_symmetry_space_group_name_H-M 'P 4/n :2'
_cell_angle_alpha 90.00
_cell_angle_beta 90.00
_cell_angle_gamma 90.00
_cell_formula_units_Z 2
_cell_length_a 17.846(3)
_cell_length_b 17.846(3)
_cell_length_c 8.3019(17)
_cell_measurement_temperature 120(2)
_cell_volume 2644.0(8)
_diffrn_ambient_temperature 120(2)
_exptl_crystal_density_diffrn 1.433
_cod_depositor_comments
;
The following automatic conversions were performed:
'_symmetry_cell_setting' value 'Tetragonal' changed to 'tetragonal'
according to '/home/saulius/struct/CIF-dictionaries/cif_core.dic'
dictionary named 'cif_core.dic' version 2.4.1 from 2010-06-29.

Automatic conversion script
Id: cif_fix_enum 1527 2010-12-29 10:47:43Z saulius 
;
_cod_original_sg_symbol_H-M 'P 4/n'
_cod_database_code 4100515

loop_
_symmetry_equiv_pos_as_xyz
'x, y, z'
'-y+1/2, x, z'
'-x+1/2, -y+1/2, z'
'y, -x+1/2, z'
'-x, -y, -z'
'y-1/2, -x, -z'
'x-1/2, y-1/2, -z'
'-y, x-1/2, -z'

loop_
_atom_site_label
_atom_site_type_symbol
_atom_site_fract_x
_atom_site_fract_y
_atom_site_fract_z
_atom_site_U_iso_or_equiv
_atom_site_adp_type
_atom_site_occupancy
_atom_site_symmetry_multiplicity
_atom_site_calc_flag
_atom_site_refinement_flags
_atom_site_disorder_assembly
_atom_site_disorder_group
Cu1 Cu 0.7500 0.7500 0.26395(5) 0.01404(14) Uani 1 4 d S . .
S1 S 0.2500 0.7500 0.5000 0.0153(2) Uani 1 4 d S . .
O1 O 0.7500 0.7500 0.5391(3) 0.0215(6) Uani 1 4 d S . .
N1 N 0.63653(8) 0.73346(8) 0.25646(18) 0.0157(3) Uani 1 1 d . . .
C1 C 0.60586(11) 0.69511(11) 0.1344(2) 0.0220(4) Uani 1 1 d . . .
H1 H 0.6377 0.6737 0.0550 0.026 Uiso 1 1 calc R . .
O2 O 0.7500 0.7500 -0.0324(4) 0.0269(6) Uani 1 4 d S . .
N2 N 0.46480(9) 0.77831(9) 0.4881(2) 0.0199(4) Uani 1 1 d . A .
C2 C 0.52912(11) 0.68576(12) 0.1209(3) 0.0248(5) Uani 1 1 d . . .
H2 H 0.5085 0.6597 0.0314 0.030 Uiso 1 1 calc R . .
N3 N 0.42502(9) 0.82370(9) 0.7307(2) 0.0187(4) Uani 1 1 d . A .
C3 C 0.48285(11) 0.71460(11) 0.2386(2) 0.0207(4) Uani 1 1 d . . .
H3 H 0.4301 0.7089 0.2307 0.025 Uiso 1 1 calc R . .
O5 O 0.69097(19) 0.85118(19) 0.7534(4) 0.0241(6) Uani 0.50 1 d P . .
H1O H 0.7526(4) 0.7897(3) 0.5871(7) 0.09(3) Uiso 0.50 1 d P . .
O3B O 0.5488(4) 0.7999(3) 0.6902(7) 0.0219(10) Uani 0.50 1 d PR A 2
C4 C 0.51420(10) 0.75215(10) 0.3691(2) 0.0171(4) Uani 1 1 d . . .
O4 O 0.31198(7) 0.72192(7) 0.39923(18) 0.0238(3) Uani 1 1 d . . .
C5 C 0.59175(10) 0.76233(10) 0.3714(2) 0.0172(4) Uani 1 1 d . . .
H5 H 0.6136 0.7904 0.4565 0.021 Uiso 1 1 calc R . .
C6 C 0.48405(11) 0.80635(12) 0.6362(2) 0.0260(5) Uani 1 1 d . . .
C7 C 0.42780(10) 0.85066(10) 0.8908(2) 0.0184(4) Uani 1 1 d . . .
C8 C 0.36447(11) 0.84051(10) 0.9861(2) 0.0193(4) Uani 1 1 d . A .
H8 H 0.3232 0.8128 0.9450 0.023 Uiso 1 1 calc R . .
C9 C 0.36073(11) 0.87022(11) 1.1402(2) 0.0227(4) Uani 1 1 d . . .
H9 H 0.3168 0.8628 1.2029 0.027 Uiso 1 1 calc R A .
C10 C 0.42022(12) 0.91075(11) 1.2045(2) 0.0231(4) Uani 1 1 d . A .
C11 C 0.48396(12) 0.91786(12) 1.1103(3) 0.0269(5) Uani 1 1 d . . .
H11 H 0.5261 0.9434 1.1536 0.032 Uiso 1 1 calc R A .
C12 C 0.48863(12) 0.88913(12) 0.9553(3) 0.0264(5) Uani 1 1 d . A .
H12 H 0.5330 0.8957 0.8937 0.032 Uiso 1 1 calc R . .
C13 C 0.41520(14) 0.94760(13) 1.3681(3) 0.0316(5) Uani 1 1 d . . .
H13A H 0.4640 0.9448 1.4218 0.047 Uiso 1 1 calc R A .
H13B H 0.3776 0.9217 1.4336 0.047 Uiso 1 1 calc R . .
H13C H 0.4007 1.0002 1.3551 0.047 Uiso 1 1 calc R . .
O3A O 0.5492(4) 0.8307(3) 0.6616(8) 0.0370(14) Uani 0.50 1 d P A 1
H3N H 0.3812(13) 0.8152(13) 0.698(3) 0.026(6) Uiso 1 1 d . . .
H2N H 0.4185(13) 0.7719(12) 0.469(3) 0.026(6) Uiso 1 1 d . . .
H2O H 0.723(4) 0.796(3) -0.101(7) 0.063(19) Uiso 0.50 1 d P . .
H4O H 0.700(4) 0.893(4) 0.750(8) 0.07(2) Uiso 0.50 1 d P . .
H3O H 0.648(4) 0.862(4) 0.734(7) 0.06(2) Uiso 0.50 1 d P . .

loop_
_atom_site_aniso_label
_atom_site_aniso_U_11
_atom_site_aniso_U_22
_atom_site_aniso_U_33
_atom_site_aniso_U_23
_atom_site_aniso_U_13
_atom_site_aniso_U_12
Cu1 0.01249(17) 0.01249(17) 0.0172(2) 0.000 0.000 0.000
S1 0.0126(3) 0.0126(3) 0.0207(4) 0.000 0.000 0.000
O1 0.0239(9) 0.0239(9) 0.0166(13) 0.000 0.000 0.000
N1 0.0133(7) 0.0143(8) 0.0197(8) -0.0002(6) -0.0002(6) 0.0002(6)
C1 0.0185(10) 0.0243(10) 0.0233(10) -0.0047(8) 0.0001(8) -0.0001(8)
O2 0.0291(10) 0.0291(10) 0.0225(15) 0.000 0.000 0.000
N2 0.0103(8) 0.0268(9) 0.0224(8) -0.0030(7) 0.0013(7) -0.0002(7)
C2 0.0217(10) 0.0273(11) 0.0254(10) -0.0084(9) -0.0026(8) -0.0033(8)
N3 0.0118(8) 0.0231(9) 0.0212(8) -0.0027(7) 0.0013(6) 0.0003(7)
C3 0.0125(9) 0.0232(10) 0.0265(10) -0.0030(8) -0.0023(8) -0.0010(8)
O5 0.0219(17) 0.0234(17) 0.0271(16) 0.0013(13) -0.0028(13) 0.0006(13)
O3B 0.0128(17) 0.032(3) 0.021(2) -0.0039(19) -0.0009(14) 0.001(2)
C4 0.0159(9) 0.0160(9) 0.0194(9) 0.0007(7) 0.0002(7) 0.0003(7)
O4 0.0201(7) 0.0200(7) 0.0315(8) -0.0039(6) 0.0082(6) 0.0000(5)
C5 0.0150(9) 0.0175(9) 0.0190(9) -0.0004(7) 0.0001(7) -0.0004(7)
C6 0.0177(10) 0.0366(12) 0.0236(10) -0.0059(9) 0.0010(8) 0.0004(9)
C7 0.0174(9) 0.0182(9) 0.0196(9) 0.0007(7) 0.0014(7) 0.0019(7)
C8 0.0174(9) 0.0159(9) 0.0244(10) 0.0022(8) 0.0011(8) 0.0005(7)
C9 0.0218(10) 0.0225(10) 0.0237(10) 0.0045(8) 0.0052(8) 0.0041(8)
C10 0.0288(11) 0.0197(10) 0.0206(10) 0.0017(8) 0.0008(8) 0.0047(8)
C11 0.0238(11) 0.0299(11) 0.0269(11) -0.0023(9) -0.0012(9) -0.0048(9)
C12 0.0200(10) 0.0334(12) 0.0257(10) -0.0030(9) 0.0047(8) -0.0053(9)
C13 0.0422(13) 0.0288(12) 0.0238(11) -0.0016(9) 0.0034(10) 0.0021(10)
O3A 0.0148(18) 0.064(4) 0.032(3) -0.018(3) 0.0051(19) -0.010(3)

loop_
_geom_bond_atom_site_label_1
_geom_bond_atom_site_label_2
_geom_bond_distance
_geom_bond_site_symmetry_2
_geom_bond_publ_flag
Cu1 N1 2.0473(15) . ?
Cu1 N1 2.0473(15) 3_665 ?
Cu1 N1 2.0473(15) 2_655 ?
Cu1 N1 2.0473(15) 4_565 ?
Cu1 O1 2.285(3) . ?
Cu1 O2 2.460(3) . ?
S1 O4 1.4746(13) 3_565 ?
S1 O4 1.4746(13) 8_666 ?
S1 O4 1.4746(13) . ?
S1 O4 1.4746(13) 6_566 ?
N1 C1 1.340(2) . ?
N1 C5 1.347(2) . ?
C1 C2 1.384(3) . ?
N2 C6 1.370(3) . ?
N2 C4 1.404(2) . ?
C2 C3 1.379(3) . ?
N3 C6 1.350(3) . ?
N3 C7 1.415(2) . ?
C3 C4 1.391(3) . ?
O3B C6 1.246(7) . ?
C4 C5 1.396(3) . ?
C6 O3A 1.259(7) . ?
C7 C8 1.391(3) . ?
C7 C12 1.392(3) . ?
C8 C9 1.386(3) . ?
C9 C10 1.391(3) . ?
C10 C11 1.386(3) . ?
C10 C13 1.512(3) . ?
C11 C12 1.388(3) . ?
